data_4101505
loop_
_publ_author_name
'Bian, Jianwei'
'Van Wingerden, Matthew'
'Ready, Joseph M'

_publ_section_title
;
 Enantioselective total synthesis of (+)- and (-)-nigellamine A2.
;
_journal_issue 23
_journal_name_full 'Journal of the American Chemical Society'
_journal_page_first 7428
_journal_page_last 7429
_journal_paper_doi 10.1021/ja061559n
_journal_volume 128
_journal_year 2006
_chemical_formula_sum 'C15 H15 I O3'
_chemical_formula_weight 370.000
_chemical_name_systematic
; 
 ? 
;
_space_group_IT_number 145
_symmetry_cell_setting trigonal
_symmetry_space_group_name_Hall 'P 32'
_symmetry_space_group_name_H-M 'P 32'
_atom_sites_solution_hydrogens geom
_atom_sites_solution_primary direct
_atom_sites_solution_secondary difmap
_audit_creation_method SHELXL-97
_cell_angle_alpha 90.00
_cell_angle_beta 90.000(3)
_cell_angle_gamma 120.00
_cell_formula_units_Z 3
_cell_length_a 15.831(7)
_cell_length_b 15.831(4)
_cell_length_c 5.7920(14)
_cell_measurement_reflns_used 45
_cell_measurement_temperature 293(2)
_cell_volume 1257.1(7)
_computing_structure_refinement 'SHELXL-97 (Sheldrick, 1997)'
_computing_structure_solution 'SHELXS-97 (Sheldrick, 1990)'
_diffrn_ambient_temperature 293(2)
_diffrn_measured_fraction_theta_full 0.961
_diffrn_measured_fraction_theta_max 0.961
_diffrn_measurement_device_type 'Kappa CCD'
_diffrn_measurement_method Collect
_diffrn_radiation_monochromator graphite
_diffrn_radiation_source 'fine-focus sealed tube'
_diffrn_radiation_type MoK\a
_diffrn_radiation_wavelength 0.71073
_diffrn_reflns_av_R_equivalents 0.0000
_diffrn_reflns_av_sigmaI/netI 0.1519
_diffrn_reflns_limit_h_max 7
_diffrn_reflns_limit_h_min -15
_diffrn_reflns_limit_k_max 15
_diffrn_reflns_limit_k_min 1
_diffrn_reflns_limit_l_max 5
_diffrn_reflns_limit_l_min 0
_diffrn_reflns_number 837
_diffrn_reflns_theta_full 20.74
_diffrn_reflns_theta_max 20.74
_diffrn_reflns_theta_min 4.36
_exptl_absorpt_coefficient_mu 1.910
_exptl_absorpt_correction_type none
_exptl_crystal_colour colorless
_exptl_crystal_density_diffrn 1.443
_exptl_crystal_density_meas ?
_exptl_crystal_density_method .
_exptl_crystal_description needle
_exptl_crystal_F_000 546
_exptl_crystal_size_max 0.8
_exptl_crystal_size_mid 0.3
_exptl_crystal_size_min 0.2
_refine_diff_density_max 0.265
_refine_diff_density_min -0.343
_refine_diff_density_rms 0.071
_refine_ls_abs_structure_details 'Flack H D (1983), Acta Cryst. A39, 876-881'
_refine_ls_abs_structure_Flack -0.02(9)
_refine_ls_extinction_coef 0.00(2)
_refine_ls_extinction_expression Fc^*^=kFc[1+0.001xFc^2^\l^3^/sin(2\q)]^-1/4^
_refine_ls_extinction_method SHELXL
_refine_ls_goodness_of_fit_ref 0.654
_refine_ls_hydrogen_treatment none
_refine_ls_matrix_type full
_refine_ls_number_parameters 173
_refine_ls_number_reflns 837
_refine_ls_number_restraints 1
_refine_ls_restrained_S_all 0.654
_refine_ls_R_factor_all 0.0890
_refine_ls_R_factor_gt 0.0615
_refine_ls_shift/su_max 0.029
_refine_ls_shift/su_mean 0.002
_refine_ls_structure_factor_coef Fsqd
_refine_ls_weighting_details 'calc w=1/[\s^2^(Fo^2^)+(0.2000P)^2^+0.0000P] where P=(Fo^2^+2Fc^2^)/3'
_refine_ls_weighting_scheme calc
_refine_ls_wR_factor_gt 0.1583
_refine_ls_wR_factor_ref 0.1690
_reflns_number_gt 603
_reflns_number_total 837
_reflns_threshold_expression >2sigma(I)
_cod_data_source_file ja061559nsi20060517_051336.cif
_cod_data_source_block shelxl
_cod_depositor_comments
;
The following automatic conversions were performed:
'_symmetry_cell_setting' value 'Trigonal' changed to 'trigonal' according
to '/home/saulius/struct/CIF-dictionaries/cif_core.dic' dictionary named
'cif_core.dic' version 2.4.1 from 2010-06-29.

Automatic conversion script
Id: cif_fix_enum 1527 2010-12-29 10:47:43Z saulius 
;
_cod_original_sg_symbol_H-M P3(2)
_cod_original_formula_sum 'C15 H15 I1    O3'
_cod_database_code 4101505

loop_
_symmetry_equiv_pos_as_xyz
'x, y, z'
'-y, x-y, z+2/3'
'-x+y, -x, z+1/3'

loop_
_atom_site_label
_atom_site_type_symbol
_atom_site_fract_x
_atom_site_fract_y
_atom_site_fract_z
_atom_site_U_iso_or_equiv
_atom_site_adp_type
_atom_site_occupancy
_atom_site_symmetry_multiplicity
_atom_site_calc_flag
I1 I 0.61738(16) 0.72148(13) 0.1549(4) 0.1425(15) Uani 1 1 d
C1 C 0.7332(17) 0.5415(17) 0.033(4) 0.099(7) Uani 1 1 d
C2 C 0.9230(12) 0.6242(13) 0.030(3) 0.073(5) Uani 1 1 d
O3 O 0.9309(9) 0.5535(10) -0.320(2) 0.082(4) Uani 1 1 d
O4 O 0.7232(8) 0.4635(11) 0.189(2) 0.082(4) Uani 1 1 d
C5 C 0.8261(14) 0.5830(14) -0.103(3) 0.073(5) Uani 1 1 d
O6 O 0.7926(9) 0.4229(9) -0.178(2) 0.081(4) Uani 1 1 d
C7 C 0.894(2) 0.761(3) -0.101(6) 0.141(10) Uani 1 1 d
C8 C 0.8308(14) 0.5138(14) -0.278(3) 0.078(5) Uani 1 1 d
C9 C 0.9854(13) 0.6027(13) -0.116(3) 0.071(4) Uani 1 1 d
C10 C 0.9579(15) 0.7332(17) 0.060(4) 0.091(6) Uani 1 1 d
C11 C 0.8361(19) 0.6756(17) -0.243(5) 0.102(7) Uani 1 1 d
C12 C 1.029(2) 0.7940(16) 0.214(5) 0.123(9) Uani 1 1 d
C13 C 1.055(3) 0.9038(17) 0.221(8) 0.161(14) Uani 1 1 d
C14 C 1.080(2) 0.755(2) 0.364(4) 0.128(10) Uani 1 1 d
C15 C 1.0177(18) 0.5346(16) -0.005(5) 0.107(7) Uani 1 1 d
C16 C 1.0761(18) 0.509(2) -0.162(6) 0.119(8) Uani 1 1 d
C17 C 1.1871(19) 0.587(3) -0.186(12) 0.26(4) Uani 1 1 d
C18 C 1.0369(17) 0.4247(19) -0.272(5) 0.110(7) Uani 1 1 d

loop_
_atom_site_aniso_label
_atom_site_aniso_U_11
_atom_site_aniso_U_22
_atom_site_aniso_U_33
_atom_site_aniso_U_23
_atom_site_aniso_U_13
_atom_site_aniso_U_12
I1 0.163(2) 0.1038(15) 0.172(2) 0.0363(14) 0.0510(16) 0.0753(14)
C1 0.090(15) 0.100(15) 0.088(15) 0.017(13) 0.027(12) 0.032(12)
C2 0.059(10) 0.068(11) 0.073(12) -0.002(9) -0.007(8) 0.019(8)
O3 0.073(9) 0.097(9) 0.062(8) 0.003(6) 0.009(6) 0.032(7)
O4 0.058(7) 0.114(10) 0.063(7) 0.010(7) 0.020(6) 0.035(7)
C5 0.081(12) 0.081(11) 0.060(11) 0.007(10) -0.001(9) 0.043(10)
O6 0.083(8) 0.082(9) 0.074(9) -0.019(7) -0.006(6) 0.039(7)
C7 0.110(19) 0.17(3) 0.14(2) 0.02(2) 0.010(19) 0.07(2)
C8 0.070(12) 0.078(12) 0.062(12) 0.000(9) -0.010(9) 0.018(9)
C9 0.081(11) 0.078(11) 0.064(11) -0.010(9) 0.000(9) 0.047(10)
C10 0.090(14) 0.103(16) 0.090(16) 0.029(12) 0.031(12) 0.056(12)
C11 0.110(17) 0.073(14) 0.14(2) 0.010(14) -0.008(15) 0.056(13)
C12 0.100(17) 0.076(14) 0.14(2) -0.026(15) 0.013(16) 0.002(13)
C13 0.20(3) 0.045(13) 0.22(4) -0.002(17) -0.01(3) 0.050(16)
C14 0.113(18) 0.13(2) 0.092(18) -0.013(15) -0.058(15) 0.028(16)
C15 0.113(17) 0.106(16) 0.13(2) -0.025(15) -0.018(14) 0.072(15)
C16 0.090(16) 0.14(2) 0.13(2) -0.02(2) -0.031(16) 0.060(17)
C17 0.067(15) 0.13(2) 0.52(10) -0.17(4) 0.06(3) 0.000(17)
C18 0.091(14) 0.119(19) 0.12(2) -0.024(16) -0.025(13) 0.055(14)

loop_
_atom_type_symbol
_atom_type_description
_atom_type_scat_dispersion_real
_atom_type_scat_dispersion_imag
_atom_type_scat_source
C C 0.0033 0.0016 'International Tables Vol C Tables 4.2.6.8 and 6.1.1.4'
O O 0.0106 0.0060 'International Tables Vol C Tables 4.2.6.8 and 6.1.1.4'
H H 0.0000 0.0000 'International Tables Vol C Tables 4.2.6.8 and 6.1.1.4'
I I -0.4742 1.8119 'International Tables Vol C Tables 4.2.6.8 and 6.1.1.4'

loop_
_geom_angle_atom_site_label_1
_geom_angle_atom_site_label_2
_geom_angle_atom_site_label_3
_geom_angle
_geom_angle_site_symmetry_3
O4 C1 C5 111.1(19) .
C9 C2 C5 104.8(15) .
C9 C2 C10 114.8(15) .
C5 C2 C10 104.8(15) .
C8 O3 C9 109.8(13) .
C8 C5 C1 115.2(17) .
C8 C5 C11 107.6(16) .
C1 C5 C11 106.9(18) .
C8 C5 C2 104.0(16) .
C1 C5 C2 118.2(17) .
C11 C5 C2 104.1(16) .
C10 C7 C11 105(3) .
O6 C8 O3 110.4(16) .
O6 C8 C5 108.4(15) .
O3 C8 C5 104.1(14) .
C2 C9 O3 108.0(14) .
C2 C9 C15 114.7(18) .
O3 C9 C15 106.3(14) .
C12 C10 C7 127(2) .
C12 C10 C2 124(2) .
C7 C10 C2 109(2) .
C7 C11 C5 107(2) .
C10 C12 C13 117(3) .
C10 C12 C14 120(2) .
C13 C12 C14 122(3) .
C16 C15 C9 114(2) .
C18 C16 C15 122(2) .
C18 C16 C17 122(3) .
C15 C16 C17 116(2) .
C16 C18 I1 127(2) 3_664

loop_
_geom_bond_atom_site_label_1
_geom_bond_atom_site_label_2
_geom_bond_distance
_geom_bond_site_symmetry_2
I1 C18 2.05(3) 2_655
C1 O4 1.47(3) .
C1 C5 1.50(3) .
C2 C9 1.47(3) .
C2 C5 1.54(3) .
C2 C10 1.54(3) .
O3 C8 1.40(2) .
O3 C9 1.44(2) .
C5 C8 1.52(3) .
C5 C11 1.61(3) .
O6 C8 1.38(2) .
C7 C10 1.59(4) .
C7 C11 1.45(4) .
C9 C15 1.54(3) .
C10 C12 1.38(4) .
C12 C13 1.58(4) .
C12 C14 1.51(4) .
C15 C16 1.49(4) .
C16 C18 1.32(4) .
C16 C17 1.57(4) .
C18 I1 2.05(3) 3_664
